data_1563929
loop_
_publ_author_name
'Scheetz, Perry M.'
'Blank, Natalia F.'
'Gibbons, Sarah K.'
'Glueck, David S.'
'Rheingold, Arnold L.'

_publ_section_title
;
 Oxidative addition of methylene chloride to Me-DuPhos complexes of
 palladium and rhodium
;
_journal_name_full 'Inorganica Chimica Acta'
_journal_page_first 111
_journal_page_last 115
_journal_paper_doi 10.1016/j.ica.2018.08.007
_journal_volume 483
_journal_year 2018
_chemical_absolute_configuration ad
_chemical_formula_moiety 'C36 H56 P4 Rh, B F4'
_chemical_formula_sum 'C36 H56 B F4 P4 Rh'
_chemical_formula_weight 802.40
_chemical_name_common PS009
_space_group_crystal_system orthorhombic
_space_group_IT_number 19
_space_group_name_Hall 'P 2ac 2ab'
_space_group_name_H-M_alt 'P 21 21 21'
_atom_sites_solution_hydrogens geom
_cell_angle_alpha 90
_cell_angle_beta 90
_cell_angle_gamma 90
_cell_formula_units_Z 4
_cell_length_a 14.7919(15)
_cell_length_b 15.2317(19)
_cell_length_c 16.8982(19)
_cell_measurement_reflns_used 9880
_cell_measurement_temperature 100(2)
_cell_measurement_theta_max 28.28
_cell_measurement_theta_min 2.67
_cell_volume 3807.3(7)
_computing_cell_refinement 'Bruker SAINT'
_computing_data_collection 'Bruker APEX2'
_computing_data_reduction 'Bruker SAINT'
_computing_molecular_graphics 'Olex2 (Dolomanov et al., 2009)'
_computing_publication_material 'Olex2 (Dolomanov et al., 2009)'
_computing_structure_refinement 'XL (Sheldrick, 2008)'
_computing_structure_solution 'SHELXS-97 (Sheldrick 2008)'
_diffrn_ambient_temperature 100.15
_diffrn_measured_fraction_theta_full 0.999
_diffrn_measured_fraction_theta_max 0.998
_diffrn_measurement_device_type 'Bruker APEX-II CCD'
_diffrn_measurement_method '\f and \w scans'
_diffrn_radiation_type MoK\a
_diffrn_radiation_wavelength 0.71073
_diffrn_reflns_av_R_equivalents 0.0644
_diffrn_reflns_av_unetI/netI 0.0508
_diffrn_reflns_Laue_measured_fraction_full 0.999
_diffrn_reflns_Laue_measured_fraction_max 0.998
_diffrn_reflns_limit_h_max 13
_diffrn_reflns_limit_h_min -19
_diffrn_reflns_limit_k_max 20
_diffrn_reflns_limit_k_min -16
_diffrn_reflns_limit_l_max 22
_diffrn_reflns_limit_l_min -22
_diffrn_reflns_number 39966
_diffrn_reflns_point_group_measured_fraction_full 1.000
_diffrn_reflns_point_group_measured_fraction_max 0.998
_diffrn_reflns_theta_full 25.000
_diffrn_reflns_theta_max 28.316
_diffrn_reflns_theta_min 1.919
_diffrn_standards_number 0
_exptl_absorpt_coefficient_mu 0.661
_exptl_absorpt_correction_T_max 0.0962
_exptl_absorpt_correction_T_min 0.0661
_exptl_absorpt_correction_type multi-scan
_exptl_absorpt_process_details
;
'SADABS-2012/1 (Bruker,2012) was used for absorption correction. 
wR2(int) was 0.1493 before and 0.0843 after correction. The Ratio 
of minimum to maximum transmission is 0.6871. The \l/2 correction 
factor is 0.0015.
;
_exptl_crystal_colour red
_exptl_crystal_colour_primary red
_exptl_crystal_density_diffrn 1.400
_exptl_crystal_description block
_exptl_crystal_F_000 1672
_exptl_crystal_size_max 0.32
_exptl_crystal_size_mid 0.27
_exptl_crystal_size_min 0.2
_refine_diff_density_max 0.301
_refine_diff_density_min -0.395
_refine_diff_density_rms 0.062
_refine_ls_abs_structure_details
;
 Flack x determined using 3931 quotients [(I+)-(I-)]/[(I+)+(I-)]
 (Parsons, Flack and Wagner, Acta Cryst. B69 (2013) 249-259).
;
_refine_ls_abs_structure_Flack -0.014(11)
_refine_ls_extinction_coef .
_refine_ls_extinction_method none
_refine_ls_goodness_of_fit_ref 1.037
_refine_ls_hydrogen_treatment constr
_refine_ls_matrix_type full
_refine_ls_number_parameters 423
_refine_ls_number_reflns 9470
_refine_ls_number_restraints 0
_refine_ls_restrained_S_all 1.037
_refine_ls_R_factor_all 0.0294
_refine_ls_R_factor_gt 0.0270
_refine_ls_shift/su_max 0.002
_refine_ls_shift/su_mean 0.000
_refine_ls_structure_factor_coef Fsqd
_refine_ls_weighting_details 'w=1/[\s^2^(Fo^2^)+(0.0238P)^2^+0.3262P] where P=(Fo^2^+2Fc^2^)/3'
_refine_ls_weighting_scheme calc
_refine_ls_wR_factor_gt 0.0644
_refine_ls_wR_factor_ref 0.0663
_reflns_Friedel_coverage 0.810
_reflns_Friedel_fraction_full 1.000
_reflns_Friedel_fraction_max 0.998
_reflns_number_gt 9060
_reflns_number_total 9470
_reflns_threshold_expression 'I > 2\s(I)'
_cod_data_source_file ICA-2018-483-111.cif
_cod_data_source_block glu400
_cod_database_code 1563929
_shelx_space_group_comment
;
The symmetry employed for this shelxl refinement is uniquely defined
by the following loop, which should always be used as a source of
symmetry information in preference to the above space-group names.
They are only intended as comments.
;
_shelx_estimated_absorpt_t_max 0.879
_shelx_estimated_absorpt_t_min 0.816
_olex2_refinement_description
;
1. Fixed Uiso
 At 1.2 times of:
  All C(H) groups, All C(H,H) groups
 At 1.5 times of:
  All C(H,H,H) groups
2.a Ternary CH refined with riding coordinates:
 C1(H1), C4(H4), C13(H13), C17(H17), C19(H19), C22(H22), C27(H27), C31(H31)
2.b Secondary CH2 refined with riding coordinates:
 C2(H2A,H2B), C3(H3A,H3B), C15(H15A,H15B), C16(H16A,H16B), C20(H20A,H20B),
 C21(H21A,H21B), C29(H29A,H29B), C30(H30A,H30B)
2.c Aromatic/amide H refined with riding coordinates:
 C8(H8), C9(H9), C10(H10), C11(H11), C33(H33), C34(H34), C35(H35), C36(H36)
2.d Idealised Me refined as rotating group:
 C5(H5A,H5B,H5C), C6(H6A,H6B,H6C), C14(H14A,H14B,H14C), C18(H18A,H18B,H18C),
 C23(H23A,H23B,H23C), C24(H24A,H24B,H24C), C28(H28A,H28B,H28C), C32(H32A,H32B,
 H32C)
;
_olex2_submission_special_instructions 'No special instructions were received'

loop_
_space_group_symop_operation_xyz
'x, y, z'
'x+1/2, -y+1/2, -z'
'-x, y+1/2, -z+1/2'
'-x+1/2, -y, z+1/2'

loop_
_atom_site_label
_atom_site_type_symbol
_atom_site_fract_x
_atom_site_fract_y
_atom_site_fract_z
_atom_site_U_iso_or_equiv
_atom_site_adp_type
_atom_site_occupancy
_atom_site_site_symmetry_order
_atom_site_calc_flag
_atom_site_refinement_flags_posn
_atom_site_refinement_flags_adp
_atom_site_refinement_flags_occupancy
_atom_site_disorder_assembly
_atom_site_disorder_group
Rh1 Rh 0.88954(2) 0.56678(2) 0.10187(2) 0.01286(6) Uani 1 1 d . . . . .
P1 P 1.04154(4) 0.57932(5) 0.12766(4) 0.01377(14) Uani 1 1 d . . . . .
P2 P 0.93490(5) 0.45797(5) 0.01629(4) 0.01494(15) Uani 1 1 d . . . . .
P3 P 0.84384(5) 0.70074(5) 0.14989(4) 0.01423(14) Uani 1 1 d . . . . .
P4 P 0.73832(4) 0.53351(5) 0.10736(5) 0.01483(14) Uani 1 1 d . . . . .
F1 F 0.54505(15) -0.01795(16) 0.24262(16) 0.0561(7) Uani 1 1 d . . . . .
F2 F 0.62568(12) 0.05508(13) 0.33520(11) 0.0332(5) Uani 1 1 d . . . . .
F3 F 0.61862(19) 0.10816(16) 0.21013(13) 0.0536(7) Uani 1 1 d . . . . .
F4 F 0.69937(14) -0.01579(15) 0.23579(13) 0.0425(6) Uani 1 1 d . . . . .
C1 C 1.09157(19) 0.58499(19) 0.22950(17) 0.0186(6) Uani 1 1 d . . . . .
H1 H 1.137104 0.536603 0.232803 0.022 Uiso 1 1 calc R . . . .
C2 C 1.1451(2) 0.6717(2) 0.23286(19) 0.0226(6) Uani 1 1 d . . . . .
H2A H 1.105239 0.720042 0.250484 0.027 Uiso 1 1 calc R . . . .
H2B H 1.195665 0.666350 0.270990 0.027 Uiso 1 1 calc R . . . .
C3 C 1.18194(19) 0.6912(2) 0.15014(18) 0.0209(6) Uani 1 1 d . . . . .
H3A H 1.232823 0.651359 0.137592 0.025 Uiso 1 1 calc R . . . .
H3B H 1.203926 0.752529 0.147180 0.025 Uiso 1 1 calc R . . . .
C4 C 1.10409(18) 0.67708(18) 0.09163(17) 0.0182(6) Uani 1 1 d . . . . .
H4 H 1.062490 0.728412 0.097558 0.022 Uiso 1 1 calc R . . . .
C5 C 1.1316(2) 0.6737(2) 0.00491(18) 0.0241(7) Uani 1 1 d . . . . .
H5A H 1.155236 0.731078 -0.011239 0.036 Uiso 1 1 calc GR . . . .
H5B H 1.078878 0.658874 -0.027531 0.036 Uiso 1 1 calc GR . . . .
H5C H 1.178512 0.628949 -0.002335 0.036 Uiso 1 1 calc GR . . . .
C6 C 1.0268(2) 0.5716(2) 0.29823(17) 0.0241(6) Uani 1 1 d . . . . .
H6A H 1.060480 0.573150 0.348134 0.036 Uiso 1 1 calc GR . . . .
H6B H 0.996728 0.514547 0.292777 0.036 Uiso 1 1 calc GR . . . .
H6C H 0.981300 0.618371 0.298100 0.036 Uiso 1 1 calc GR . . . .
C7 C 1.10322(19) 0.48865(18) 0.08077(15) 0.0154(5) Uani 1 1 d . . . . .
C8 C 1.19624(19) 0.47430(19) 0.09251(18) 0.0203(6) Uani 1 1 d . . . . .
H8 H 1.227706 0.505565 0.132607 0.024 Uiso 1 1 calc R . . . .
C9 C 1.24206(19) 0.4141(2) 0.04510(19) 0.0231(7) Uani 1 1 d . . . . .
H9 H 1.304842 0.404254 0.052960 0.028 Uiso 1 1 calc R . . . .
C10 C 1.1965(2) 0.3687(2) -0.01317(19) 0.0253(7) Uani 1 1 d . . . . .
H10 H 1.228420 0.328826 -0.046188 0.030 Uiso 1 1 calc R . . . .
C11 C 1.1045(2) 0.3809(2) -0.02382(18) 0.0232(6) Uani 1 1 d . . . . .
H11 H 1.073632 0.349417 -0.064089 0.028 Uiso 1 1 calc R . . . .
C12 C 1.05681(18) 0.4397(2) 0.02468(17) 0.0174(5) Uani 1 1 d . . . . .
C13 C 0.8852(2) 0.34559(18) 0.01049(16) 0.0178(5) Uani 1 1 d . . . . .
H13 H 0.821398 0.350914 0.029517 0.021 Uiso 1 1 calc R . . . .
C14 C 0.9295(2) 0.2753(2) 0.06165(19) 0.0237(6) Uani 1 1 d . . . . .
H14A H 0.893038 0.221654 0.060079 0.036 Uiso 1 1 calc GR . . . .
H14B H 0.933797 0.296333 0.116335 0.036 Uiso 1 1 calc GR . . . .
H14C H 0.990270 0.262815 0.041418 0.036 Uiso 1 1 calc GR . . . .
C15 C 0.8796(2) 0.3229(2) -0.07831(18) 0.0237(6) Uani 1 1 d . . . . .
H15A H 0.937946 0.298628 -0.096857 0.028 Uiso 1 1 calc R . . . .
H15B H 0.831833 0.278574 -0.087590 0.028 Uiso 1 1 calc R . . . .
C16 C 0.8575(2) 0.4076(2) -0.12298(18) 0.0243(7) Uani 1 1 d . . . . .
H16A H 0.793468 0.423878 -0.114475 0.029 Uiso 1 1 calc R . . . .
H16B H 0.867417 0.399227 -0.180432 0.029 Uiso 1 1 calc R . . . .
C17 C 0.9199(2) 0.48048(19) -0.09151(17) 0.0195(6) Uani 1 1 d . . . . .
H17 H 0.980219 0.472552 -0.117305 0.023 Uiso 1 1 calc R . . . .
C18 C 0.8881(2) 0.57305(19) -0.11034(16) 0.0230(6) Uani 1 1 d . . . . .
H18A H 0.886703 0.581334 -0.167841 0.035 Uiso 1 1 calc GR . . . .
H18B H 0.929699 0.615622 -0.086618 0.035 Uiso 1 1 calc GR . . . .
H18C H 0.827275 0.581860 -0.088704 0.035 Uiso 1 1 calc GR . . . .
C19 C 0.8916(2) 0.75491(18) 0.23959(16) 0.0168(5) Uani 1 1 d . . . . .
H19 H 0.954933 0.732866 0.245056 0.020 Uiso 1 1 calc R . . . .
C20 C 0.8988(2) 0.85330(18) 0.22080(17) 0.0192(6) Uani 1 1 d . . . . .
H20A H 0.840508 0.882982 0.231345 0.023 Uiso 1 1 calc R . . . .
H20B H 0.946052 0.880962 0.253982 0.023 Uiso 1 1 calc R . . . .
C21 C 0.92341(19) 0.86090(19) 0.13349(18) 0.0199(6) Uani 1 1 d . . . . .
H21A H 0.987217 0.843536 0.125256 0.024 Uiso 1 1 calc R . . . .
H21B H 0.915918 0.922309 0.115441 0.024 Uiso 1 1 calc R . . . .
C22 C 0.86054(18) 0.80002(19) 0.08643(17) 0.0181(6) Uani 1 1 d . . . . .
H22 H 0.800623 0.830301 0.083954 0.022 Uiso 1 1 calc R . . . .
C23 C 0.8894(2) 0.78458(19) 0.00102(16) 0.0215(6) Uani 1 1 d . . . . .
H23A H 0.894317 0.841061 -0.026411 0.032 Uiso 1 1 calc GR . . . .
H23B H 0.844335 0.747883 -0.025670 0.032 Uiso 1 1 calc GR . . . .
H23C H 0.948162 0.754847 0.000202 0.032 Uiso 1 1 calc GR . . . .
C24 C 0.8440(2) 0.7341(2) 0.31786(17) 0.0212(6) Uani 1 1 d . . . . .
H24A H 0.879149 0.758496 0.361853 0.032 Uiso 1 1 calc GR . . . .
H24B H 0.839019 0.670346 0.324150 0.032 Uiso 1 1 calc GR . . . .
H24C H 0.783460 0.760214 0.317689 0.032 Uiso 1 1 calc GR . . . .
C25 C 0.72101(18) 0.70259(18) 0.16435(16) 0.0152(5) Uani 1 1 d . . . . .
C26 C 0.67289(18) 0.62682(19) 0.14421(16) 0.0161(6) Uani 1 1 d . . . . .
C27 C 0.6713(2) 0.4864(2) 0.0243(2) 0.0256(7) Uani 1 1 d . . . . .
H27 H 0.715233 0.453657 -0.009661 0.031 Uiso 1 1 calc R . . . .
C28 C 0.6242(2) 0.5518(3) -0.0297(2) 0.0366(9) Uani 1 1 d . . . . .
H28A H 0.597036 0.520591 -0.074522 0.055 Uiso 1 1 calc GR . . . .
H28B H 0.668336 0.594540 -0.049411 0.055 Uiso 1 1 calc GR . . . .
H28C H 0.576810 0.582513 -0.000090 0.055 Uiso 1 1 calc GR . . . .
C29 C 0.6089(2) 0.4166(2) 0.0614(3) 0.0428(10) Uani 1 1 d . . . . .
H29A H 0.552979 0.444444 0.081593 0.051 Uiso 1 1 calc R . . . .
H29B H 0.591977 0.372115 0.021370 0.051 Uiso 1 1 calc R . . . .
C30 C 0.6608(3) 0.3735(2) 0.1293(3) 0.0415(10) Uani 1 1 d . . . . .
H30A H 0.618733 0.339341 0.162848 0.050 Uiso 1 1 calc R . . . .
H30B H 0.706882 0.332806 0.107790 0.050 Uiso 1 1 calc R . . . .
C31 C 0.7065(2) 0.4448(2) 0.1785(2) 0.0275(7) Uani 1 1 d . . . . .
H31 H 0.659641 0.469586 0.214770 0.033 Uiso 1 1 calc R . . . .
C32 C 0.7842(3) 0.4125(3) 0.2298(2) 0.0414(10) Uani 1 1 d . . . . .
H32A H 0.763154 0.364128 0.263328 0.062 Uiso 1 1 calc GR . . . .
H32B H 0.805890 0.460650 0.263168 0.062 Uiso 1 1 calc GR . . . .
H32C H 0.833535 0.391786 0.195861 0.062 Uiso 1 1 calc GR . . . .
C33 C 0.57868(19) 0.6254(2) 0.15399(18) 0.0196(6) Uani 1 1 d . . . . .
H33 H 0.545520 0.573959 0.140882 0.023 Uiso 1 1 calc R . . . .
C34 C 0.53359(19) 0.6991(2) 0.18286(18) 0.0216(6) Uani 1 1 d . . . . .
H34 H 0.469805 0.697869 0.189326 0.026 Uiso 1 1 calc R . . . .
C35 C 0.58175(19) 0.7739(2) 0.20208(18) 0.0205(6) Uani 1 1 d . . . . .
H35 H 0.550805 0.824012 0.221731 0.025 Uiso 1 1 calc R . . . .
C36 C 0.67435(18) 0.77631(19) 0.19293(17) 0.0186(6) Uani 1 1 d . . . . .
H36 H 0.706756 0.828164 0.206037 0.022 Uiso 1 1 calc R . . . .
B1 B 0.6225(3) 0.0327(3) 0.2553(2) 0.0329(9) Uani 1 1 d . . . . .

loop_
_atom_site_aniso_label
_atom_site_aniso_U_11
_atom_site_aniso_U_22
_atom_site_aniso_U_33
_atom_site_aniso_U_23
_atom_site_aniso_U_13
_atom_site_aniso_U_12
Rh1 0.01168(9) 0.01393(10) 0.01298(10) -0.00112(8) -0.00009(8) -0.00071(8)
P1 0.0127(3) 0.0145(3) 0.0141(3) -0.0016(3) -0.0004(3) -0.0006(3)
P2 0.0138(3) 0.0169(4) 0.0140(3) -0.0023(3) -0.0012(3) -0.0009(3)
P3 0.0132(3) 0.0138(3) 0.0157(4) -0.0003(3) 0.0003(3) -0.0005(3)
P4 0.0134(3) 0.0149(3) 0.0163(3) 0.0006(3) -0.0001(3) -0.0011(2)
F1 0.0386(12) 0.0444(14) 0.0854(19) -0.0288(14) -0.0339(13) 0.0106(11)
F2 0.0264(9) 0.0433(12) 0.0300(10) -0.0090(9) -0.0105(8) 0.0109(9)
F3 0.0736(17) 0.0510(14) 0.0362(12) 0.0031(11) 0.0059(13) 0.0313(14)
F4 0.0391(11) 0.0428(13) 0.0456(13) -0.0200(11) -0.0141(10) 0.0211(10)
C1 0.0208(13) 0.0193(15) 0.0158(13) -0.0015(11) -0.0041(11) 0.0008(10)
C2 0.0211(13) 0.0212(15) 0.0254(16) -0.0074(12) -0.0057(13) -0.0018(12)
C3 0.0177(13) 0.0196(15) 0.0255(16) -0.0031(12) -0.0016(12) -0.0030(11)
C4 0.0159(12) 0.0165(13) 0.0223(14) 0.0013(11) 0.0006(13) -0.0020(10)
C5 0.0237(15) 0.0246(16) 0.0240(16) 0.0023(13) 0.0032(13) -0.0026(12)
C6 0.0338(15) 0.0205(15) 0.0180(14) 0.0010(13) 0.0022(13) 0.0074(13)
C7 0.0145(12) 0.0168(13) 0.0149(13) -0.0014(10) 0.0016(11) -0.0019(11)
C8 0.0170(12) 0.0211(15) 0.0227(15) -0.0022(12) -0.0028(12) -0.0008(11)
C9 0.0158(13) 0.0255(17) 0.0281(16) -0.0032(13) -0.0004(12) 0.0028(11)
C10 0.0203(14) 0.0281(17) 0.0275(17) -0.0082(13) 0.0065(13) 0.0029(12)
C11 0.0201(13) 0.0263(16) 0.0232(15) -0.0084(12) -0.0012(13) -0.0007(13)
C12 0.0154(12) 0.0191(14) 0.0178(13) 0.0006(12) -0.0003(11) 0.0003(11)
C13 0.0168(12) 0.0162(13) 0.0205(14) -0.0022(11) -0.0019(13) -0.0014(11)
C14 0.0241(14) 0.0209(15) 0.0261(16) 0.0004(13) -0.0037(13) 0.0004(12)
C15 0.0269(15) 0.0210(15) 0.0234(15) -0.0064(11) -0.0071(13) -0.0002(12)
C16 0.0309(15) 0.0248(16) 0.0172(15) -0.0039(12) -0.0069(13) 0.0008(12)
C17 0.0227(13) 0.0232(15) 0.0125(14) -0.0026(11) -0.0013(11) -0.0001(11)
C18 0.0290(14) 0.0261(15) 0.0140(13) 0.0015(12) -0.0030(13) -0.0001(14)
C19 0.0161(11) 0.0180(13) 0.0163(13) -0.0021(10) -0.0020(12) 0.0006(11)
C20 0.0195(13) 0.0147(13) 0.0235(14) -0.0031(11) -0.0009(12) -0.0015(11)
C21 0.0212(13) 0.0127(14) 0.0258(15) 0.0004(11) 0.0011(12) -0.0010(11)
C22 0.0179(12) 0.0160(13) 0.0204(15) 0.0032(11) -0.0013(11) 0.0003(10)
C23 0.0224(13) 0.0246(15) 0.0175(14) 0.0038(12) 0.0007(14) -0.0001(13)
C24 0.0195(13) 0.0261(16) 0.0180(15) -0.0024(12) 0.0011(12) -0.0023(11)
C25 0.0140(11) 0.0175(14) 0.0139(13) 0.0010(11) 0.0007(11) 0.0001(10)
C26 0.0156(12) 0.0192(14) 0.0137(13) 0.0003(11) 0.0008(11) 0.0021(11)
C27 0.0164(13) 0.0285(17) 0.0318(17) -0.0097(14) -0.0042(13) -0.0018(12)
C28 0.0294(17) 0.054(2) 0.0263(17) -0.0123(16) -0.0123(15) 0.0144(16)
C29 0.0254(15) 0.036(2) 0.067(3) -0.0240(19) 0.0095(19) -0.0168(16)
C30 0.0373(19) 0.0197(17) 0.067(3) 0.0011(17) 0.024(2) -0.0064(15)
C31 0.0278(15) 0.0213(16) 0.0335(18) 0.0082(13) 0.0147(14) 0.0040(13)
C32 0.043(2) 0.040(2) 0.041(2) 0.0256(17) 0.0193(18) 0.0196(17)
C33 0.0172(13) 0.0202(14) 0.0213(15) -0.0017(12) 0.0006(12) -0.0026(11)
C34 0.0140(12) 0.0291(16) 0.0216(16) 0.0016(13) 0.0015(12) 0.0019(12)
C35 0.0189(13) 0.0230(15) 0.0195(15) -0.0014(12) 0.0033(12) 0.0050(11)
C36 0.0178(13) 0.0182(14) 0.0198(15) -0.0018(11) -0.0002(12) 0.0004(11)
B1 0.032(2) 0.030(2) 0.036(2) -0.0128(17) -0.0147(18) 0.0110(16)

loop_
_atom_type_symbol
_atom_type_description
_atom_type_scat_dispersion_real
_atom_type_scat_dispersion_imag
_atom_type_scat_source
C C 0.0033 0.0016 'International Tables Vol C Tables 4.2.6.8 and 6.1.1.4'
H H 0.0000 0.0000 'International Tables Vol C Tables 4.2.6.8 and 6.1.1.4'
B B 0.0013 0.0007 'International Tables Vol C Tables 4.2.6.8 and 6.1.1.4'
F F 0.0171 0.0103 'International Tables Vol C Tables 4.2.6.8 and 6.1.1.4'
P P 0.1023 0.0942 'International Tables Vol C Tables 4.2.6.8 and 6.1.1.4'
Rh Rh -1.1178 0.9187 'International Tables Vol C Tables 4.2.6.8 and 6.1.1.4'

loop_
_geom_angle_atom_site_label_1
_geom_angle_atom_site_label_2
_geom_angle_atom_site_label_3
_geom_angle
_geom_angle_site_symmetry_1
_geom_angle_site_symmetry_3
P1 Rh1 P2 83.90(3) . .
P3 Rh1 P1 98.46(3) . .
P3 Rh1 P2 161.44(3) . .
P4 Rh1 P1 164.59(3) . .
P4 Rh1 P2 98.66(3) . .
P4 Rh1 P3 83.98(3) . .
C1 P1 Rh1 124.33(9) . .
C4 P1 Rh1 119.49(9) . .
C4 P1 C1 93.87(13) . .
C7 P1 Rh1 110.00(9) . .
C7 P1 C1 103.57(13) . .
C7 P1 C4 102.38(12) . .
C12 P2 Rh1 110.38(10) . .
C12 P2 C13 104.66(14) . .
C12 P2 C17 102.74(13) . .
C13 P2 Rh1 125.40(10) . .
C13 P2 C17 94.04(13) . .
C17 P2 Rh1 116.53(10) . .
C19 P3 Rh1 124.66(9) . .
C19 P3 C22 93.34(13) . .
C22 P3 Rh1 118.47(10) . .
C25 P3 Rh1 110.63(9) . .
C25 P3 C19 105.07(13) . .
C25 P3 C22 101.24(13) . .
C26 P4 Rh1 110.97(9) . .
C26 P4 C27 105.94(14) . .
C26 P4 C31 102.12(14) . .
C27 P4 Rh1 124.99(11) . .
C27 P4 C31 94.11(16) . .
C31 P4 Rh1 115.54(11) . .
C2 C1 P1 106.0(2) . .
C6 C1 P1 116.5(2) . .
C6 C1 C2 114.3(3) . .
C3 C2 C1 108.4(2) . .
C2 C3 C4 107.1(2) . .
C3 C4 P1 106.00(19) . .
C5 C4 P1 115.0(2) . .
C5 C4 C3 115.1(2) . .
C8 C7 P1 122.8(2) . .
C12 C7 P1 117.0(2) . .
C12 C7 C8 119.8(3) . .
C9 C8 C7 119.8(3) . .
C10 C9 C8 120.2(3) . .
C9 C10 C11 120.3(3) . .
C10 C11 C12 120.3(3) . .
C7 C12 P2 117.3(2) . .
C7 C12 C11 119.5(3) . .
C11 C12 P2 123.2(2) . .
C14 C13 P2 116.4(2) . .
C14 C13 C15 114.7(2) . .
C15 C13 P2 106.1(2) . .
C16 C15 C13 107.6(2) . .
C15 C16 C17 108.1(2) . .
C16 C17 P2 106.0(2) . .
C18 C17 P2 114.3(2) . .
C18 C17 C16 114.3(2) . .
C20 C19 P3 106.87(18) . .
C24 C19 P3 115.9(2) . .
C24 C19 C20 114.4(2) . .
C21 C20 C19 106.9(2) . .
C20 C21 C22 108.1(2) . .
C21 C22 P3 105.75(19) . .
C23 C22 P3 117.1(2) . .
C23 C22 C21 114.5(2) . .
C26 C25 P3 117.3(2) . .
C26 C25 C36 119.6(2) . .
C36 C25 P3 123.0(2) . .
C25 C26 P4 117.1(2) . .
C25 C26 C33 119.3(3) . .
C33 C26 P4 123.6(2) . .
C28 C27 P4 116.3(2) . .
C28 C27 C29 114.9(3) . .
C29 C27 P4 106.2(2) . .
C30 C29 C27 107.5(3) . .
C31 C30 C29 109.0(3) . .
C30 C31 P4 106.0(2) . .
C32 C31 P4 114.2(2) . .
C32 C31 C30 114.5(3) . .
C34 C33 C26 120.2(3) . .
C35 C34 C33 120.0(3) . .
C36 C35 C34 120.5(3) . .
C35 C36 C25 120.4(3) . .
F2 B1 F1 108.1(3) . .
F2 B1 F4 109.3(3) . .
F3 B1 F1 109.9(3) . .
F3 B1 F2 109.4(3) . .
F3 B1 F4 110.1(3) . .
F4 B1 F1 109.9(3) . .

loop_
_geom_bond_atom_site_label_1
_geom_bond_atom_site_label_2
_geom_bond_distance
_geom_bond_site_symmetry_2
Rh1 P1 2.2982(7) .
Rh1 P2 2.2997(8) .
Rh1 P3 2.2975(8) .
Rh1 P4 2.2955(7) .
P1 C1 1.875(3) .
P1 C4 1.856(3) .
P1 C7 1.835(3) .
P2 C12 1.830(3) .
P2 C13 1.866(3) .
P2 C17 1.867(3) .
P3 C19 1.865(3) .
P3 C22 1.870(3) .
P3 C25 1.834(3) .
P4 C26 1.829(3) .
P4 C27 1.862(3) .
P4 C31 1.868(3) .
F1 B1 1.398(5) .
F2 B1 1.394(4) .
F3 B1 1.381(5) .
F4 B1 1.395(4) .
C1 C2 1.541(4) .
C1 C6 1.520(4) .
C2 C3 1.529(4) .
C3 C4 1.533(4) .
C4 C5 1.522(4) .
C7 C8 1.407(4) .
C7 C12 1.388(4) .
C8 C9 1.394(4) .
C9 C10 1.379(4) .
C10 C11 1.385(4) .
C11 C12 1.404(4) .
C13 C14 1.524(4) .
C13 C15 1.542(4) .
C15 C16 1.530(4) .
C16 C17 1.538(4) .
C17 C18 1.520(4) .
C19 C20 1.536(4) .
C19 C24 1.531(4) .
C20 C21 1.524(4) .
C21 C22 1.535(4) .
C22 C23 1.523(4) .
C25 C26 1.398(4) .
C25 C36 1.404(4) .
C26 C33 1.403(4) .
C27 C28 1.522(5) .
C27 C29 1.541(5) .
C29 C30 1.528(6) .
C30 C31 1.526(5) .
C31 C32 1.521(5) .
C33 C34 1.394(4) .
C34 C35 1.383(4) .
C35 C36 1.379(4) .
